data_8102430
loop_
_publ_author_name
'Stephan Peter Bl\"o\&s'
'J\"urgen Nuss'
'Martin Jansen'

_publ_section_title
;
 Crystal structure of bis(trichlorodiethylamidotantalum(V)
 isopropylate), [TaCl3(C4H10N)(C3H7O)]2
;
_journal_issue 2
_journal_name_full 'Zeitschrift f\"ur Kristallographie - New Crystal Structures'
_journal_page_first 243
_journal_volume 224
_journal_year 2009
_chemical_formula_moiety 'C14 H34 Cl6 N2 O2 Ta2'
_chemical_formula_sum 'C14 H34 Cl6 N2 O2 Ta2'
_chemical_formula_weight 837.03
_chemical_name_systematic bis(trichlorodiethylamidotantalum(V)isopropylate)
_chemical_properties_physical air-sensitive
_space_group_IT_number 2
_symmetry_cell_setting triclinic
_symmetry_Int_Tables_number 2
_symmetry_space_group_name_Hall '-P 1'
_symmetry_space_group_name_H-M 'P -1'
_atom_sites_solution_hydrogens difmap
_atom_sites_solution_primary direct
_atom_sites_solution_secondary difmap
_audit_creation_method SHELXL-97
_cell_angle_alpha 67.8090(10)
_cell_angle_beta 86.039(2)
_cell_angle_gamma 69.8120(10)
_cell_formula_units_Z 1
_cell_length_a 8.0083(6)
_cell_length_b 8.8582(7)
_cell_length_c 10.7360(8)
_cell_measurement_reflns_used 5230
_cell_measurement_temperature 100(2)
_cell_measurement_theta_max 34.17
_cell_measurement_theta_min 2.64
_cell_volume 660.22(9)
_computing_cell_refinement 'SAINT (Bruker AXS)'
_computing_data_collection 'SMART (Bruker AXS)'
_computing_data_reduction 'SAINT (Bruker AXS)'
_computing_molecular_graphics 'ATOMS 6.3 [5]'
_computing_structure_refinement 'SHELXL-97 [4]'
_computing_structure_solution 'SHELXS-97 [3]'
_diffrn_ambient_temperature 100(2)
_diffrn_measured_fraction_theta_full 0.984
_diffrn_measured_fraction_theta_max 0.984
_diffrn_measurement_device_type 'SMART APEX I, Bruker AXS'
_diffrn_measurement_method \wscan
_diffrn_radiation_probe x-ray
_diffrn_radiation_source 'fine-focus sealed tube'
_diffrn_radiation_type MoK\a
_diffrn_radiation_wavelength 0.71073
_diffrn_reflns_av_R_equivalents 0.0346
_diffrn_reflns_av_sigmaI/netI 0.0319
_diffrn_reflns_limit_h_max 12
_diffrn_reflns_limit_h_min -12
_diffrn_reflns_limit_k_max 13
_diffrn_reflns_limit_k_min -13
_diffrn_reflns_limit_l_max 16
_diffrn_reflns_limit_l_min -16
_diffrn_reflns_number 19746
_diffrn_reflns_theta_full 34.20
_diffrn_reflns_theta_max 34.20
_diffrn_reflns_theta_min 2.05
_exptl_absorpt_coefficient_mu 8.899
_exptl_absorpt_correction_T_max 0.1754
_exptl_absorpt_correction_T_min 0.1250
_exptl_absorpt_correction_type multi-scan
_exptl_absorpt_process_details
; 
semi empirical absorption correction with SADABS,
G.M. Sheldrick, SADABS, Version 2008/1, University of G\"ottingen. Germany. 
;
_exptl_crystal_colour honey-yellow
_exptl_crystal_density_diffrn 2.105
_exptl_crystal_density_method 'not measured'
_exptl_crystal_description block
_exptl_crystal_F_000 396
_exptl_crystal_size_max 0.40
_exptl_crystal_size_mid 0.30
_exptl_crystal_size_min 0.30
_refine_diff_density_max 3.730
_refine_diff_density_min -3.202
_refine_diff_density_rms 0.252
_refine_ls_extinction_method none
_refine_ls_goodness_of_fit_ref 1.219
_refine_ls_hydrogen_treatment refxyz
_refine_ls_matrix_type full
_refine_ls_number_parameters 169
_refine_ls_number_reflns 5389
_refine_ls_number_restraints 0
_refine_ls_restrained_S_all 1.219
_refine_ls_R_factor_all 0.0372
_refine_ls_R_factor_gt 0.0348
_refine_ls_shift/su_max 0.002
_refine_ls_shift/su_mean 0.000
_refine_ls_structure_factor_coef Fsqd
_refine_ls_weighting_details 'calc w=1/[\s^2^(Fo^2^)+(0.0337P)^2^+1.5467P] where P=(Fo^2^+2Fc^2^)/3'
_refine_ls_weighting_scheme calc
_refine_ls_wR_factor_gt 0.0779
_refine_ls_wR_factor_ref 0.0791
_reflns_number_gt 5187
_reflns_number_total 5389
_reflns_threshold_expression >2sigma(I)
_cod_data_source_file 1267-2551.cff
_cod_data_source_block blo17b_m
_cod_database_code 8102430

loop_
_symmetry_equiv_pos_as_xyz
'x, y, z'
'-x, -y, -z'

loop_
_atom_site_label
_atom_site_type_symbol
_atom_site_fract_x
_atom_site_fract_y
_atom_site_fract_z
_atom_site_U_iso_or_equiv
_atom_site_adp_type
_atom_site_occupancy
_atom_site_symmetry_multiplicity
_atom_site_calc_flag
_atom_site_refinement_flags
_atom_site_disorder_assembly
_atom_site_disorder_group
Ta Ta 0.031633(19) 0.141736(18) 0.808855(14) 0.01363(5) Uani 1 1 d . . .
Cl1 Cl 0.09348(12) 0.11198(11) 1.04334(9) 0.01683(15) Uani 1 1 d . . .
Cl2 Cl -0.08075(14) 0.12664(13) 0.61824(9) 0.02208(17) Uani 1 1 d . . .
Cl3 Cl -0.26117(13) 0.33008(12) 0.82222(10) 0.02175(17) Uani 1 1 d . . .
O1 O 0.2376(4) -0.0371(4) 0.8224(3) 0.0176(5) Uani 1 1 d . . .
C11 C 0.3656(6) -0.2039(5) 0.8330(4) 0.0204(7) Uani 1 1 d . . .
H11 H 0.324(8) -0.287(8) 0.889(6) 0.025 Uiso 1 1 d . . .
C12 C 0.3801(7) -0.2095(7) 0.6934(5) 0.0298(9) Uani 1 1 d . . .
H12A H 0.268(10) -0.181(9) 0.644(8) 0.045 Uiso 1 1 d . . .
H12B H 0.461(10) -0.313(10) 0.694(7) 0.045 Uiso 1 1 d . . .
H12C H 0.433(10) -0.131(10) 0.639(8) 0.045 Uiso 1 1 d . . .
C13 C 0.5401(6) -0.2271(7) 0.8968(6) 0.0308(9) Uani 1 1 d . . .
H13A H 0.579(10) -0.142(10) 0.844(8) 0.046 Uiso 1 1 d . . .
H13B H 0.622(10) -0.335(10) 0.911(7) 0.046 Uiso 1 1 d . . .
H13C H 0.526(10) -0.217(10) 0.987(8) 0.046 Uiso 1 1 d . . .
N2 N 0.1324(5) 0.3235(4) 0.7302(3) 0.0193(6) Uani 1 1 d . . .
C21 C 0.3277(6) 0.2904(6) 0.7251(4) 0.0233(7) Uani 1 1 d . . .
H21A H 0.389(8) 0.185(8) 0.792(6) 0.028 Uiso 1 1 d . . .
H21B H 0.349(8) 0.380(8) 0.744(6) 0.028 Uiso 1 1 d . . .
C22 C 0.3914(7) 0.2986(8) 0.5866(5) 0.0335(10) Uani 1 1 d . . .
H22A H 0.366(10) 0.220(10) 0.558(8) 0.050 Uiso 1 1 d . . .
H22B H 0.517(11) 0.282(10) 0.586(8) 0.050 Uiso 1 1 d . . .
H22C H 0.347(10) 0.413(10) 0.514(8) 0.050 Uiso 1 1 d . . .
C23 C 0.0299(6) 0.5135(5) 0.6775(5) 0.0246(8) Uani 1 1 d . . .
H23A H -0.092(9) 0.546(8) 0.647(6) 0.030 Uiso 1 1 d . . .
H23B H 0.089(8) 0.564(8) 0.608(7) 0.030 Uiso 1 1 d . . .
C24 C 0.0165(9) 0.5910(8) 0.7843(7) 0.0388(12) Uani 1 1 d . . .
H24A H -0.051(11) 0.548(11) 0.861(9) 0.058 Uiso 1 1 d . . .
H24B H -0.038(11) 0.695(11) 0.734(9) 0.058 Uiso 1 1 d . . .
H24C H 0.149(11) 0.557(11) 0.839(8) 0.058 Uiso 1 1 d . . .

loop_
_atom_site_aniso_label
_atom_site_aniso_U_11
_atom_site_aniso_U_22
_atom_site_aniso_U_33
_atom_site_aniso_U_23
_atom_site_aniso_U_13
_atom_site_aniso_U_12
Ta 0.01461(7) 0.01340(7) 0.01230(6) -0.00487(5) 0.00168(4) -0.00426(5)
Cl1 0.0199(4) 0.0184(3) 0.0151(3) -0.0071(3) 0.0020(3) -0.0093(3)
Cl2 0.0267(4) 0.0242(4) 0.0158(4) -0.0073(3) -0.0017(3) -0.0091(3)
Cl3 0.0177(4) 0.0199(4) 0.0239(4) -0.0080(3) 0.0011(3) -0.0022(3)
O1 0.0180(12) 0.0173(11) 0.0183(12) -0.0084(10) 0.0032(9) -0.0054(10)
C11 0.0199(17) 0.0196(16) 0.0204(16) -0.0097(14) 0.0006(13) -0.0026(13)
C12 0.037(2) 0.028(2) 0.0213(18) -0.0135(17) 0.0021(17) -0.0030(18)
C13 0.0165(18) 0.037(2) 0.038(3) -0.019(2) -0.0015(17) -0.0036(17)
N2 0.0230(15) 0.0201(14) 0.0163(13) -0.0077(11) 0.0025(11) -0.0084(12)
C21 0.0215(18) 0.031(2) 0.0231(18) -0.0116(16) 0.0053(14) -0.0153(16)
C22 0.024(2) 0.051(3) 0.030(2) -0.017(2) 0.0117(18) -0.019(2)
C23 0.028(2) 0.0177(16) 0.0230(18) -0.0024(14) -0.0016(15) -0.0076(15)
C24 0.046(3) 0.033(2) 0.047(3) -0.025(2) 0.012(3) -0.015(2)

loop_
_atom_type_symbol
_atom_type_description
_atom_type_scat_dispersion_real
_atom_type_scat_dispersion_imag
_atom_type_scat_source
C C 0.0033 0.0016 'International Tables Vol C Tables 4.2.6.8 and 6.1.1.4'
H H 0.0000 0.0000 'International Tables Vol C Tables 4.2.6.8 and 6.1.1.4'
N N 0.0061 0.0033 'International Tables Vol C Tables 4.2.6.8 and 6.1.1.4'
O O 0.0106 0.0060 'International Tables Vol C Tables 4.2.6.8 and 6.1.1.4'
Cl Cl 0.1484 0.1585 'International Tables Vol C Tables 4.2.6.8 and 6.1.1.4'
Ta Ta -0.7052 6.5227 'International Tables Vol C Tables 4.2.6.8 and 6.1.1.4'

loop_
_geom_angle_atom_site_label_1
_geom_angle_atom_site_label_2
_geom_angle_atom_site_label_3
_geom_angle
_geom_angle_site_symmetry_1
_geom_angle_site_symmetry_3
_geom_angle_publ_flag
O1 Ta N2 95.90(14) . . ?
O1 Ta Cl2 92.40(9) . . ?
N2 Ta Cl2 102.86(10) . . ?
O1 Ta Cl3 167.95(9) . . ?
N2 Ta Cl3 95.78(11) . . ?
Cl2 Ta Cl3 87.88(4) . . ?
O1 Ta Cl1 90.62(9) . . ?
N2 Ta Cl1 92.64(10) . . ?
Cl2 Ta Cl1 163.80(3) . . ?
Cl3 Ta Cl1 85.90(3) . . ?
O1 Ta Cl1 84.06(9) . 2_557 ?
N2 Ta Cl1 170.74(10) . 2_557 ?
Cl2 Ta Cl1 86.39(3) . 2_557 ?
Cl3 Ta Cl1 83.93(3) . 2_557 ?
Cl1 Ta Cl1 78.10(3) . 2_557 ?
Ta Cl1 Ta 101.90(3) . 2_557 ?
C11 O1 Ta 163.5(3) . . ?
O1 C11 C13 108.6(4) . . ?
O1 C11 C12 107.9(3) . . ?
C13 C11 C12 113.8(4) . . ?
C21 N2 C23 110.7(3) . . ?
C21 N2 Ta 123.5(3) . . ?
C23 N2 Ta 125.6(3) . . ?
N2 C21 C22 112.0(4) . . ?
N2 C23 C24 112.2(4) . . ?

loop_
_geom_bond_atom_site_label_1
_geom_bond_atom_site_label_2
_geom_bond_distance
_geom_bond_site_symmetry_2
_geom_bond_publ_flag
Ta O1 1.818(3) . ?
Ta N2 1.932(4) . ?
Ta Cl2 2.3580(9) . ?
Ta Cl3 2.3952(10) . ?
Ta Cl1 2.4967(9) . ?
Ta Cl1 2.6858(9) 2_557 ?
Cl1 Ta 2.6858(9) 2_557 ?
O1 C11 1.446(5) . ?
C11 C13 1.513(6) . ?
C11 C12 1.514(6) . ?
N2 C21 1.489(6) . ?
N2 C23 1.489(5) . ?
C21 C22 1.521(7) . ?
C23 C24 1.524(7) . ?
